data_7024976
loop_
_publ_author_name
'Miao, Xiao-He'
'Zhu, Long-Guan'

_publ_section_title
;
 Regiocontrolled [2 + 2] photodimerization of Cd(II) metal complexes in
 both solution and solid state.
;
_journal_issue 6
_journal_name_full 'Dalton transactions (Cambridge, England : 2003)'
_journal_page_first 1457
_journal_page_last 1459
_journal_paper_doi 10.1039/b923629p
_journal_volume 39
_journal_year 2010
_chemical_formula_sum 'C41 H45 Cd2 N5 O14 S'
_chemical_formula_weight 1088.68
_chemical_name_systematic
;
?
;
_space_group_IT_number 14
_symmetry_cell_setting monoclinic
_symmetry_space_group_name_Hall '-P 2ybc'
_symmetry_space_group_name_H-M 'P 1 21/c 1'
_atom_sites_solution_hydrogens geom
_atom_sites_solution_primary direct
_atom_sites_solution_secondary difmap
_audit_creation_method SHELXL-97
_cell_angle_alpha 90.00
_cell_angle_beta 107.9650(10)
_cell_angle_gamma 90.00
_cell_formula_units_Z 4
_cell_length_a 14.9668(9)
_cell_length_b 13.8195(8)
_cell_length_c 23.7408(15)
_cell_measurement_temperature 295(2)
_cell_volume 4671.0(5)
_computing_cell_refinement 'SAINT (Bruker, 2002)'
_computing_data_collection 'SMART (Bruker, 2002)'
_computing_data_reduction SAINT
_computing_molecular_graphics 'Ortep-3 for Windows (Farrugia, 1997)'
_computing_publication_material 'WinGX (Farrugia, 1999)'
_computing_structure_refinement 'SHELXL-97 (Sheldrick, 1997)'
_computing_structure_solution 'SHELXS-97 (Sheldrick, 1997)'
_diffrn_ambient_temperature 295(2)
_diffrn_measured_fraction_theta_full 0.995
_diffrn_measured_fraction_theta_max 0.995
_diffrn_measurement_device_type 'Bruker SMART area-detector diffractometer'
_diffrn_measurement_method '\f and \w scan'
_diffrn_radiation_monochromator graphite
_diffrn_radiation_source 'fine-focus sealed tube'
_diffrn_radiation_type MoK\a
_diffrn_radiation_wavelength 0.71073
_diffrn_reflns_av_R_equivalents 0.0337
_diffrn_reflns_av_sigmaI/netI 0.0417
_diffrn_reflns_limit_h_max 15
_diffrn_reflns_limit_h_min -17
_diffrn_reflns_limit_k_max 12
_diffrn_reflns_limit_k_min -16
_diffrn_reflns_limit_l_max 28
_diffrn_reflns_limit_l_min -24
_diffrn_reflns_number 23853
_diffrn_reflns_theta_full 25.10
_diffrn_reflns_theta_max 25.10
_diffrn_reflns_theta_min 1.73
_diffrn_standards_number 0
_exptl_absorpt_coefficient_mu 1.023
_exptl_absorpt_correction_T_max 0.8294
_exptl_absorpt_correction_T_min 0.7355
_exptl_absorpt_correction_type multi-scan
_exptl_absorpt_process_details 'SADABS (Bruker, 2002)'
_exptl_crystal_colour colorless
_exptl_crystal_density_diffrn 1.548
_exptl_crystal_density_method 'not measured'
_exptl_crystal_description block
_exptl_crystal_F_000 2200
_exptl_crystal_size_max 0.32
_exptl_crystal_size_mid 0.25
_exptl_crystal_size_min 0.19
_refine_diff_density_max 1.440
_refine_diff_density_min -1.126
_refine_diff_density_rms 0.136
_refine_ls_extinction_method none
_refine_ls_goodness_of_fit_ref 1.299
_refine_ls_hydrogen_treatment mixed
_refine_ls_matrix_type full
_refine_ls_number_parameters 584
_refine_ls_number_reflns 8272
_refine_ls_number_restraints 6
_refine_ls_restrained_S_all 1.300
_refine_ls_R_factor_all 0.1018
_refine_ls_R_factor_gt 0.0944
_refine_ls_shift/su_max 0.001
_refine_ls_shift/su_mean 0.000
_refine_ls_structure_factor_coef Fsqd
_refine_ls_weighting_details 'calc w=1/[\s^2^(Fo^2^)+(0.0562P)^2^+34.3552P] where P=(Fo^2^+2Fc^2^)/3'
_refine_ls_weighting_scheme calc
_refine_ls_wR_factor_gt 0.1930
_refine_ls_wR_factor_ref 0.1968
_reflns_number_gt 7642
_reflns_number_total 8272
_reflns_threshold_expression >2\s(I)
_cod_data_source_file b923629p.txt
_cod_data_source_block comp-2
_cod_original_sg_symbol_H-M 'P 21/c'
_cod_database_code 7024976

loop_
_symmetry_equiv_pos_as_xyz
'x, y, z'
'-x, y+1/2, -z+1/2'
'-x, -y, -z'
'x, -y-1/2, z-1/2'

loop_
_atom_site_label
_atom_site_type_symbol
_atom_site_fract_x
_atom_site_fract_y
_atom_site_fract_z
_atom_site_U_iso_or_equiv
_atom_site_adp_type
_atom_site_occupancy
_atom_site_symmetry_multiplicity
_atom_site_calc_flag
_atom_site_refinement_flags
_atom_site_disorder_assembly
_atom_site_disorder_group
Cd1 Cd 0.69063(4) 0.31702(5) 0.78999(2) 0.03377(19) Uani 1 1 d . . .
Cd2 Cd 0.85311(4) 0.19969(5) 0.70477(3) 0.0359(2) Uani 1 1 d D . .
S1 S 0.7040(2) -0.2660(2) 0.5171(2) 0.0804(11) Uani 1 1 d . . .
O3 O 0.7128(5) 0.1793(5) 0.7359(3) 0.0591(19) Uani 1 1 d . . .
N3 N 0.7630(5) 0.2897(6) 0.6277(3) 0.0456(19) Uani 1 1 d . . .
O2 O 0.8027(5) 0.4531(5) 0.8187(3) 0.0546(18) Uani 1 1 d . . .
N1 N 0.9342(6) 0.1242(6) 0.7910(3) 0.0455(19) Uani 1 1 d . . .
O1 O 0.8350(5) 0.3377(5) 0.7671(3) 0.0573(18) Uani 1 1 d . . .
O10 O 0.9904(6) 0.2859(7) 0.7056(4) 0.077(2) Uani 1 1 d D . .
C36 C 0.8380(6) -0.0126(7) 0.5689(4) 0.044(2) Uani 1 1 d . . .
O5 O 0.9040(6) 0.1300(6) 0.6201(4) 0.079(3) Uani 1 1 d . . .
C38 C 0.7768(7) -0.1621(7) 0.5220(5) 0.047(2) Uani 1 1 d . . .
N4 N 0.6018(7) 0.4176(8) 0.7134(4) 0.062(2) Uani 1 1 d . . .
N2 N 0.7700(7) 0.2362(7) 0.8806(4) 0.064(3) Uani 1 1 d . . .
O6 O 0.8070(6) 0.0493(6) 0.6547(3) 0.074(2) Uani 1 1 d . . .
C31 C 0.8541(6) 0.4176(8) 0.7913(4) 0.047(2) Uani 1 1 d . . .
N5 N 0.6044(6) 0.3740(6) 0.8490(3) 0.0432(18) Uani 1 1 d . . .
C26 C 0.4987(7) 0.3510(8) 0.9044(5) 0.054(3) Uani 1 1 d . . .
H26 H 0.4505 0.3144 0.9106 0.065 Uiso 1 1 calc R . .
C37 C 0.7858(6) -0.0954(7) 0.5665(4) 0.045(2) Uani 1 1 d . . .
H37 H 0.7564 -0.1064 0.5951 0.054 Uiso 1 1 calc R . .
C29 C 0.6363(7) 0.4511(9) 0.8818(5) 0.057(3) Uani 1 1 d . . .
H29 H 0.6844 0.4865 0.8744 0.069 Uiso 1 1 calc R . .
C35 C 0.8504(8) 0.0601(8) 0.6186(5) 0.052(3) Uani 1 1 d . . .
C1 C 1.0040(9) 0.1660(10) 0.8316(5) 0.081(4) Uani 1 1 d . . .
H1 H 1.0291 0.2220 0.8208 0.097 Uiso 1 1 calc R . .
C4 C 0.9450(9) 0.0031(9) 0.8640(5) 0.070(3) Uani 1 1 d . . .
H4 H 0.9248 -0.0565 0.8736 0.084 Uiso 1 1 calc R . .
C13 C 0.7872(8) 0.3791(8) 0.6169(5) 0.062(3) Uani 1 1 d . . .
H13 H 0.8459 0.4019 0.6394 0.075 Uiso 1 1 calc R . .
C12 C 0.7502(9) 0.1459(10) 0.8906(5) 0.071(3) Uani 1 1 d . . .
H12 H 0.6945 0.1183 0.8670 0.085 Uiso 1 1 calc R . .
C28 C 0.6024(8) 0.4821(9) 0.9261(5) 0.062(3) Uani 1 1 d . . .
H28 H 0.6267 0.5375 0.9476 0.075 Uiso 1 1 calc R . .
C17 C 0.6815(9) 0.2587(9) 0.5937(6) 0.075(4) Uani 1 1 d . . .
H17 H 0.6629 0.1959 0.5986 0.090 Uiso 1 1 calc R . .
C25 C 0.5367(8) 0.3244(8) 0.8604(5) 0.055(3) Uani 1 1 d . . .
H25 H 0.5135 0.2695 0.8381 0.066 Uiso 1 1 calc R . .
C15 C 0.6469(8) 0.4102(9) 0.5415(5) 0.063(3) Uani 1 1 d . . .
C27 C 0.5315(7) 0.4304(8) 0.9387(4) 0.048(2) Uani 1 1 d . . .
C20 C 0.5268(9) 0.5092(9) 0.6043(5) 0.063(3) Uani 1 1 d . . .
C39 C 0.8186(8) -0.1480(8) 0.4790(5) 0.059(3) Uani 1 1 d . . .
H39 H 0.8127 -0.1936 0.4493 0.071 Uiso 1 1 calc R . .
C41 C 0.8793(8) 0.0029(8) 0.5251(5) 0.063(3) Uani 1 1 d . . .
H41 H 0.9139 0.0590 0.5256 0.075 Uiso 1 1 calc R . .
C14 C 0.7320(8) 0.4392(9) 0.5752(5) 0.073(4) Uani 1 1 d . . .
H14 H 0.7534 0.5008 0.5700 0.087 Uiso 1 1 calc R . .
C3 C 1.0124(8) 0.0535(9) 0.9056(5) 0.065(3) Uani 1 1 d . . .
C8 C 0.8944(10) 0.1312(10) 0.9711(4) 0.070(4) Uani 1 1 d . . .
C21 C 0.5991(12) 0.5454(10) 0.6461(6) 0.097(5) Uani 1 1 d . . .
H21 H 0.6261 0.6030 0.6393 0.116 Uiso 1 1 calc R . .
C18 C 0.5759(8) 0.4891(9) 0.5069(5) 0.074(4) Uani 1 1 d D . .
H18 H 0.6091 0.5370 0.4903 0.088 Uiso 1 1 calc R . .
C5 C 0.9060(9) 0.0412(9) 0.8067(5) 0.064(3) Uani 1 1 d . . .
H5 H 0.8590 0.0067 0.7791 0.077 Uiso 1 1 calc R . .
C16 C 0.6211(9) 0.3177(11) 0.5498(6) 0.087(4) Uani 1 1 d . . .
H16 H 0.5636 0.2937 0.5264 0.104 Uiso 1 1 calc R . .
C11 C 0.8114(10) 0.0904(10) 0.9360(5) 0.076(4) Uani 1 1 d . . .
H11 H 0.7963 0.0269 0.9423 0.092 Uiso 1 1 calc R . .
C30 C 0.4907(7) 0.4598(8) 0.9852(4) 0.053(3) Uani 1 1 d . . .
H30 H 0.4483 0.4176 0.9939 0.063 Uiso 1 1 calc R . .
C32 C 0.9373(10) 0.4728(11) 0.7867(8) 0.104(5) Uani 1 1 d . . .
H32A H 0.9423 0.5327 0.8080 0.155 Uiso 1 1 calc R . .
H32B H 0.9300 0.4861 0.7459 0.155 Uiso 1 1 calc R . .
H32C H 0.9932 0.4352 0.8034 0.155 Uiso 1 1 calc R . .
C10 C 0.8473(12) 0.2761(10) 0.9167(5) 0.097(5) Uani 1 1 d . . .
H10 H 0.8606 0.3403 0.9106 0.116 Uiso 1 1 calc R . .
C24 C 0.5271(9) 0.3880(13) 0.6753(7) 0.111(6) Uani 1 1 d . . .
H24 H 0.4969 0.3345 0.6849 0.133 Uiso 1 1 calc R . .
C2 C 1.0425(10) 0.1336(11) 0.8883(6) 0.093(5) Uani 1 1 d . . .
H2 H 1.0905 0.1687 0.9147 0.112 Uiso 1 1 calc R . .
C22 C 0.6348(11) 0.4991(10) 0.6992(6) 0.094(5) Uani 1 1 d . . .
H22 H 0.6859 0.5272 0.7273 0.112 Uiso 1 1 calc R . .
C23 C 0.4868(9) 0.4314(13) 0.6190(6) 0.106(6) Uani 1 1 d . . .
H23 H 0.4326 0.4056 0.5925 0.127 Uiso 1 1 calc R . .
C40 C 0.8697(9) -0.0640(10) 0.4807(5) 0.072(3) Uani 1 1 d . . .
H40 H 0.8980 -0.0527 0.4515 0.086 Uiso 1 1 calc R . .
O7 O 0.7478(6) -0.3433(5) 0.4958(4) 0.079(3) Uani 1 1 d . . .
O9 O 0.6147(6) -0.2396(7) 0.4763(8) 0.161(7) Uani 1 1 d . . .
O8 O 0.6962(12) -0.2821(9) 0.5734(8) 0.170(7) Uani 1 1 d . . .
C9 C 0.9085(13) 0.2262(11) 0.9628(6) 0.115(7) Uani 1 1 d . . .
H9 H 0.9599 0.2580 0.9884 0.138 Uiso 1 1 calc R . .
O4 O 0.5791(6) 0.1836(6) 0.7539(4) 0.076(2) Uani 1 1 d . . .
C33 C 0.6349(8) 0.1410(8) 0.7327(4) 0.054(3) Uani 1 1 d . . .
C34 C 0.6125(12) 0.0420(11) 0.7061(8) 0.115(6) Uani 1 1 d . . .
H34A H 0.6626 0.0204 0.6919 0.172 Uiso 1 1 calc R . .
H34B H 0.5551 0.0445 0.6737 0.172 Uiso 1 1 calc R . .
H34C H 0.6053 -0.0021 0.7356 0.172 Uiso 1 1 calc R . .
C7 C 0.9758(10) 0.0715(9) 1.0084(5) 0.075(4) Uani 1 1 d . . .
H7 H 1.0135 0.1094 1.0423 0.090 Uiso 1 1 calc R . .
C6 C 1.0416(9) 0.0285(9) 0.9718(5) 0.074(4) Uani 1 1 d . . .
H6 H 1.1071 0.0473 0.9909 0.089 Uiso 1 1 calc R . .
C19 C 0.5118(8) 0.5442(10) 0.5409(5) 0.077(4) Uani 1 1 d D . .
H19 H 0.5193 0.6145 0.5396 0.093 Uiso 1 1 calc R . .
O1W O 1.0523(8) 0.2361(9) 0.6125(5) 0.114(4) Uani 1 1 d . . .
O2W O 0.7855(9) 0.6517(9) 0.8183(6) 0.122(4) Uani 1 1 d . . .
O3W O 0.3853(11) 0.1929(12) 0.6656(12) 0.242(11) Uani 1 1 d . . .
O4W O 1.180(2) 0.246(4) 0.7883(10) 0.20(2) Uani 0.56(3) 1 d P A 1
O4' O 1.1473(18) 0.3608(19) 0.7854(10) 0.102(12) Uani 0.44(3) 1 d P A 2
H10A H 1.032(5) 0.271(5) 0.688(4) 0.080 Uiso 1 1 d D . .
H10B H 1.012(5) 0.340(5) 0.724(5) 0.080 Uiso 1 1 d D . .

loop_
_atom_site_aniso_label
_atom_site_aniso_U_11
_atom_site_aniso_U_22
_atom_site_aniso_U_33
_atom_site_aniso_U_23
_atom_site_aniso_U_13
_atom_site_aniso_U_12
Cd1 0.0363(4) 0.0417(4) 0.0223(3) 0.0068(2) 0.0076(2) 0.0089(3)
Cd2 0.0394(4) 0.0389(4) 0.0261(3) 0.0044(3) 0.0053(3) 0.0091(3)
S1 0.077(2) 0.0418(16) 0.145(3) -0.0169(18) 0.067(2) -0.0165(15)
O3 0.048(4) 0.060(5) 0.061(5) -0.009(4) 0.006(3) -0.010(4)
N3 0.041(4) 0.053(5) 0.034(4) 0.001(4) 0.000(3) 0.009(4)
O2 0.052(4) 0.062(4) 0.054(4) -0.004(3) 0.022(3) 0.004(4)
N1 0.052(5) 0.050(5) 0.036(4) 0.003(4) 0.017(4) 0.013(4)
O1 0.056(4) 0.056(4) 0.060(5) -0.017(4) 0.018(4) -0.015(4)
O10 0.065(5) 0.088(6) 0.090(7) -0.020(5) 0.040(5) -0.016(5)
C36 0.035(5) 0.044(5) 0.048(6) 0.000(4) 0.004(4) 0.005(4)
O5 0.064(5) 0.060(5) 0.095(7) -0.023(5) -0.001(5) -0.002(4)
C38 0.041(5) 0.038(5) 0.066(6) -0.007(5) 0.021(5) -0.007(4)
N4 0.063(6) 0.089(7) 0.031(4) 0.018(5) 0.010(4) 0.008(5)
N2 0.083(7) 0.070(6) 0.038(5) 0.018(5) 0.018(5) 0.041(6)
O6 0.085(6) 0.082(6) 0.050(5) -0.018(4) 0.017(4) 0.006(5)
C31 0.034(5) 0.057(6) 0.048(6) -0.003(5) 0.010(4) -0.008(5)
N5 0.050(5) 0.050(5) 0.034(4) -0.006(4) 0.019(4) 0.007(4)
C26 0.052(6) 0.057(6) 0.070(7) 0.003(5) 0.044(6) -0.006(5)
C37 0.041(5) 0.050(6) 0.051(6) 0.005(5) 0.026(4) 0.008(4)
C29 0.050(6) 0.079(8) 0.059(6) -0.002(6) 0.041(5) -0.008(6)
C35 0.048(6) 0.048(6) 0.048(6) -0.004(5) -0.004(5) 0.017(5)
C1 0.080(9) 0.089(9) 0.054(7) 0.020(7) -0.008(6) -0.018(7)
C4 0.097(9) 0.060(7) 0.059(7) 0.020(6) 0.034(7) 0.013(7)
C13 0.050(6) 0.063(7) 0.065(7) 0.019(6) 0.005(5) 0.007(5)
C12 0.065(7) 0.090(9) 0.055(7) 0.030(7) 0.016(6) 0.028(7)
C28 0.060(7) 0.080(8) 0.053(6) -0.021(6) 0.027(5) -0.011(6)
C17 0.070(8) 0.059(7) 0.076(8) 0.011(6) -0.005(7) -0.004(6)
C25 0.062(7) 0.047(6) 0.062(7) -0.005(5) 0.029(6) 0.000(5)
C15 0.068(7) 0.070(8) 0.043(6) 0.030(5) 0.004(5) 0.000(6)
C27 0.046(6) 0.057(6) 0.043(5) 0.007(5) 0.020(4) 0.005(5)
C20 0.079(8) 0.066(7) 0.036(6) 0.014(5) 0.006(6) 0.025(6)
C39 0.060(7) 0.062(7) 0.060(7) -0.010(5) 0.027(6) -0.022(6)
C41 0.069(7) 0.053(7) 0.069(7) -0.010(6) 0.026(6) -0.025(6)
C14 0.064(8) 0.076(8) 0.065(8) 0.031(6) 0.000(6) -0.009(6)
C3 0.064(7) 0.065(7) 0.049(6) 0.006(6) -0.005(6) 0.029(6)
C8 0.094(9) 0.080(9) 0.024(5) 0.004(5) 0.001(5) 0.041(7)
C21 0.143(14) 0.068(9) 0.054(8) 0.024(7) -0.007(8) 0.001(9)
C18 0.070(8) 0.069(8) 0.076(8) 0.025(7) 0.013(7) -0.002(6)
C5 0.082(8) 0.066(7) 0.041(6) 0.000(5) 0.016(6) 0.001(6)
C16 0.062(8) 0.103(11) 0.061(8) 0.007(7) -0.031(6) 0.001(7)
C11 0.104(10) 0.072(8) 0.059(8) 0.035(6) 0.035(7) 0.032(8)
C30 0.055(6) 0.064(7) 0.055(6) 0.000(5) 0.040(5) -0.004(5)
C32 0.075(9) 0.106(12) 0.146(15) -0.050(11) 0.057(10) -0.041(9)
C10 0.145(14) 0.068(8) 0.043(7) 0.005(6) -0.021(8) 0.039(9)
C24 0.056(8) 0.158(16) 0.091(10) 0.071(11) -0.016(7) -0.023(9)
C2 0.092(10) 0.097(11) 0.056(8) 0.029(7) -0.029(7) -0.015(8)
C22 0.111(11) 0.079(9) 0.051(7) 0.012(7) -0.032(7) 0.011(8)
C23 0.058(8) 0.158(15) 0.067(9) 0.052(10) -0.032(7) -0.024(9)
C40 0.085(9) 0.089(9) 0.053(7) 0.001(6) 0.037(6) -0.023(7)
O7 0.082(6) 0.038(4) 0.124(8) -0.013(4) 0.041(6) 0.001(4)
O9 0.039(5) 0.062(6) 0.35(2) -0.058(9) 0.022(8) -0.009(5)
O8 0.266(18) 0.089(8) 0.238(17) -0.034(9) 0.198(16) -0.081(10)
C9 0.172(17) 0.077(10) 0.047(7) 0.001(7) -0.038(9) 0.040(10)
O4 0.066(5) 0.080(6) 0.092(6) -0.019(5) 0.041(5) -0.009(4)
C33 0.051(6) 0.058(6) 0.046(6) -0.010(5) 0.006(5) -0.010(5)
C34 0.108(12) 0.081(10) 0.161(17) -0.055(11) 0.052(12) -0.043(9)
C7 0.108(10) 0.062(7) 0.044(6) 0.004(5) 0.007(6) 0.026(7)
C6 0.077(8) 0.071(8) 0.056(7) 0.012(6) -0.005(6) 0.018(7)
C19 0.077(9) 0.081(9) 0.058(7) 0.015(6) -0.002(6) -0.004(7)
O1W 0.130(9) 0.132(9) 0.102(8) 0.007(7) 0.069(7) 0.012(8)
O2W 0.120(9) 0.104(8) 0.139(10) -0.016(7) 0.038(8) 0.004(7)
O3W 0.110(11) 0.147(14) 0.45(3) 0.021(17) 0.052(16) -0.016(10)
O4W 0.20(3) 0.35(6) 0.081(16) -0.07(2) 0.065(18) -0.03(3)
O4' 0.11(2) 0.082(19) 0.088(17) -0.013(13) -0.008(13) -0.017(14)

loop_
_atom_type_symbol
_atom_type_description
_atom_type_scat_dispersion_real
_atom_type_scat_dispersion_imag
_atom_type_scat_source
C C 0.0033 0.0016 'International Tables Vol C Tables 4.2.6.8 and 6.1.1.4'
H H 0.0000 0.0000 'International Tables Vol C Tables 4.2.6.8 and 6.1.1.4'
N N 0.0061 0.0033 'International Tables Vol C Tables 4.2.6.8 and 6.1.1.4'
O O 0.0106 0.0060 'International Tables Vol C Tables 4.2.6.8 and 6.1.1.4'
S S 0.1246 0.1234 'International Tables Vol C Tables 4.2.6.8 and 6.1.1.4'
Cd Cd -0.8075 1.2024 'International Tables Vol C Tables 4.2.6.8 and 6.1.1.4'

loop_
_geom_angle_atom_site_label_1
_geom_angle_atom_site_label_2
_geom_angle_atom_site_label_3
_geom_angle
_geom_angle_site_symmetry_1
_geom_angle_site_symmetry_3
N5 Cd1 N4 88.8(3) . .
N5 Cd1 O3 142.7(3) . .
N4 Cd1 O3 101.3(3) . .
N5 Cd1 N2 80.2(3) . .
N4 Cd1 N2 168.3(3) . .
O3 Cd1 N2 89.9(3) . .
N5 Cd1 O1 143.6(3) . .
N4 Cd1 O1 95.1(3) . .
O3 Cd1 O1 71.8(2) . .
N2 Cd1 O1 91.6(3) . .
N5 Cd1 O4 91.2(3) . .
N4 Cd1 O4 90.7(3) . .
O3 Cd1 O4 53.4(3) . .
N2 Cd1 O4 93.4(4) . .
O1 Cd1 O4 124.9(3) . .
N5 Cd1 O2 91.8(3) . .
N4 Cd1 O2 86.4(3) . .
O3 Cd1 O2 124.2(2) . .
N2 Cd1 O2 90.1(3) . .
O1 Cd1 O2 52.5(2) . .
O4 Cd1 O2 175.8(3) . .
N5 Cd1 Cd2 173.31(19) . .
N4 Cd1 Cd2 97.9(2) . .
O3 Cd1 Cd2 35.46(18) . .
N2 Cd1 Cd2 93.2(2) . .
O1 Cd1 Cd2 36.45(16) . .
O4 Cd1 Cd2 88.45(19) . .
O2 Cd1 Cd2 88.90(16) . .
N5 Cd1 Cd2 82.47(19) . 3_757
N4 Cd1 Cd2 171.2(2) . 3_757
O3 Cd1 Cd2 86.63(18) . 3_757
N2 Cd1 Cd2 3.3(2) . 3_757
O1 Cd1 Cd2 91.13(18) . 3_757
O4 Cd1 Cd2 90.9(2) . 3_757
O2 Cd1 Cd2 92.43(16) . 3_757
Cd2 Cd1 Cd2 90.858(13) . 3_757
N3 Cd2 N1 171.1(3) . .
N3 Cd2 O10 91.7(3) . .
N1 Cd2 O10 90.2(3) . .
N3 Cd2 O6 93.8(3) . .
N1 Cd2 O6 92.4(3) . .
O10 Cd2 O6 124.0(3) . .
N3 Cd2 O3 87.4(3) . .
N1 Cd2 O3 86.8(3) . .
O10 Cd2 O3 151.4(3) . .
O6 Cd2 O3 84.6(3) . .
N3 Cd2 O1 85.0(3) . .
N1 Cd2 O1 86.7(3) . .
O10 Cd2 O1 82.1(3) . .
O6 Cd2 O1 153.9(3) . .
O3 Cd2 O1 69.3(2) . .
N3 Cd2 O5 79.7(3) . .
N1 Cd2 O5 109.2(3) . .
O10 Cd2 O5 74.1(3) . .
O6 Cd2 O5 52.4(3) . .
O3 Cd2 O5 133.5(3) . .
O1 Cd2 O5 151.1(3) . .
N3 Cd2 Cd1 83.2(2) . .
N1 Cd2 Cd1 88.23(19) . .
O10 Cd2 Cd1 117.2(2) . .
O6 Cd2 Cd1 118.8(2) . .
O3 Cd2 Cd1 34.26(17) . .
O1 Cd2 Cd1 35.16(16) . .
O5 Cd2 Cd1 159.76(18) . .
O8 S1 O7 113.9(8) . .
O8 S1 O9 110.6(10) . .
O7 S1 O9 112.7(7) . .
O8 S1 C38 107.2(7) . .
O7 S1 C38 106.7(5) . .
O9 S1 C38 105.2(6) . .
C33 O3 Cd1 95.1(7) . .
C33 O3 Cd2 153.2(7) . .
Cd1 O3 Cd2 110.3(3) . .
C17 N3 C13 116.1(9) . .
C17 N3 Cd2 121.6(7) . .
C13 N3 Cd2 122.1(7) . .
C31 O2 Cd1 91.8(6) . .
C1 N1 C5 115.3(9) . .
C1 N1 Cd2 122.5(7) . .
C5 N1 Cd2 121.6(7) . .
C31 O1 Cd1 95.5(6) . .
C31 O1 Cd2 155.8(7) . .
Cd1 O1 Cd2 108.4(3) . .
Cd2 O10 H10A 128(5) . .
Cd2 O10 H10B 128(6) . .
H10A O10 H10B 103(7) . .
C37 C36 C41 118.5(9) . .
C37 C36 C35 121.1(10) . .
C41 C36 C35 120.5(10) . .
C35 O5 Cd2 88.3(7) . .
C39 C38 C37 121.2(9) . .
C39 C38 S1 118.5(8) . .
C37 C38 S1 120.2(8) . .
C24 N4 C22 114.4(11) . .
C24 N4 Cd1 121.6(10) . .
C22 N4 Cd1 122.5(8) . .
C12 N2 C10 118.4(10) . .
C12 N2 Cd1 121.8(8) . .
C10 N2 Cd1 118.6(9) . .
C35 O6 Cd2 96.2(7) . .
O1 C31 O2 120.1(9) . .
O1 C31 C32 120.0(10) . .
O2 C31 C32 119.9(10) . .
C29 N5 C25 117.2(8) . .
C29 N5 Cd1 117.7(6) . .
C25 N5 Cd1 123.8(7) . .
C27 C26 C25 120.6(9) . .
C27 C26 H26 119.7 . .
C25 C26 H26 119.7 . .
C38 C37 C36 120.7(9) . .
C38 C37 H37 119.7 . .
C36 C37 H37 119.7 . .
N5 C29 C28 123.6(10) . .
N5 C29 H29 118.2 . .
C28 C29 H29 118.2 . .
O6 C35 O5 122.9(10) . .
O6 C35 C36 119.7(10) . .
O5 C35 C36 117.3(11) . .
N1 C1 C2 125.2(12) . .
N1 C1 H1 117.4 . .
C2 C1 H1 117.4 . .
C3 C4 C5 120.2(11) . .
C3 C4 H4 119.9 . .
C5 C4 H4 119.9 . .
N3 C13 C14 124.5(11) . .
N3 C13 H13 117.8 . .
C14 C13 H13 117.8 . .
N2 C12 C11 121.5(13) . .
N2 C12 H12 119.2 . .
C11 C12 H12 119.2 . .
C29 C28 C27 119.7(11) . .
C29 C28 H28 120.2 . .
C27 C28 H28 120.2 . .
N3 C17 C16 122.0(12) . .
N3 C17 H17 119.0 . .
C16 C17 H17 119.0 . .
N5 C25 C26 122.6(10) . .
N5 C25 H25 118.7 . .
C26 C25 H25 118.7 . .
C14 C15 C16 116.9(10) . .
C14 C15 C18 118.1(11) . .
C16 C15 C18 123.4(11) . .
C26 C27 C28 116.3(9) . .
C26 C27 C30 120.9(9) . .
C28 C27 C30 122.8(10) . .
C21 C20 C23 116.1(11) . .
C21 C20 C19 117.2(12) . .
C23 C20 C19 124.9(12) . .
C38 C39 C40 118.4(10) . .
C38 C39 H39 120.8 . .
C40 C39 H39 120.8 . .
C40 C41 C36 120.5(10) . .
C40 C41 H41 119.7 . .
C36 C41 H41 119.7 . .
C15 C14 C13 120.3(11) . .
C15 C14 H14 119.9 . .
C13 C14 H14 119.9 . .
C2 C3 C4 117.0(11) . .
C2 C3 C6 119.7(12) . .
C4 C3 C6 122.6(12) . .
C9 C8 C11 117.3(11) . .
C9 C8 C7 118.8(14) . .
C11 C8 C7 122.8(12) . .
C20 C21 C22 120.9(14) . .
C20 C21 H21 119.6 . .
C22 C21 H21 119.6 . .
C19 C18 C15 118.1(11) 3_666 .
C19 C18 C19 90.4(10) 3_666 .
C15 C18 C19 118.4(10) . .
C19 C18 H18 109.5 3_666 .
C15 C18 H18 109.5 . .
C19 C18 H18 109.5 . .
N1 C5 C4 121.7(11) . .
N1 C5 H5 119.1 . .
C4 C5 H5 119.1 . .
C15 C16 C17 120.1(11) . .
C15 C16 H16 119.9 . .
C17 C16 H16 119.9 . .
C8 C11 C12 119.4(12) . .
C8 C11 H11 120.3 . .
C12 C11 H11 120.3 . .
C30 C30 C27 124.9(12) 3_667 .
C30 C30 H30 117.6 3_667 .
C27 C30 H30 117.6 . .
C31 C32 H32A 109.5 . .
C31 C32 H32B 109.5 . .
H32A C32 H32B 109.5 . .
C31 C32 H32C 109.5 . .
H32A C32 H32C 109.5 . .
H32B C32 H32C 109.5 . .
N2 C10 C9 122.6(14) . .
N2 C10 H10 118.7 . .
C9 C10 H10 118.7 . .
N4 C24 C23 124.0(14) . .
N4 C24 H24 118.0 . .
C23 C24 H24 118.0 . .
C3 C2 C1 120.3(13) . .
C3 C2 H2 119.8 . .
C1 C2 H2 119.8 . .
N4 C22 C21 124.4(13) . .
N4 C22 H22 117.8 . .
C21 C22 H22 117.8 . .
C20 C23 C24 119.6(12) . .
C20 C23 H23 120.2 . .
C24 C23 H23 120.2 . .
C41 C40 C39 120.8(10) . .
C41 C40 H40 119.6 . .
C39 C40 H40 119.6 . .
C8 C9 C10 120.4(15) . .
C8 C9 H9 119.8 . .
C10 C9 H9 119.8 . .
C33 O4 Cd1 91.6(6) . .
O4 C33 O3 119.9(10) . .
O4 C33 C34 120.6(11) . .
O3 C33 C34 119.5(11) . .
C33 C34 H34A 109.5 . .
C33 C34 H34B 109.5 . .
H34A C34 H34B 109.5 . .
C33 C34 H34C 109.5 . .
H34A C34 H34C 109.5 . .
H34B C34 H34C 109.5 . .
C6 C7 C8 119.9(12) 3_757 .
C6 C7 C6 91.3(10) 3_757 .
C8 C7 C6 113.7(9) . .
C6 C7 H7 110.2 3_757 .
C8 C7 H7 110.2 . .
C6 C7 H7 110.2 . .
C7 C6 C3 120.3(11) 3_757 .
C7 C6 C7 88.7(10) 3_757 .
C3 C6 C7 116.0(9) . .
C7 C6 H6 110.0 3_757 .
C3 C6 H6 110.0 . .
C7 C6 H6 110.0 . .
C18 C19 C20 118.0(11) 3_666 .
C18 C19 C18 89.6(10) 3_666 .
C20 C19 C18 114.3(10) . .
C18 C19 H19 111.1 3_666 .
C20 C19 H19 111.1 . .
C18 C19 H19 111.1 . .

loop_
_geom_bond_atom_site_label_1
_geom_bond_atom_site_label_2
_geom_bond_distance
_geom_bond_site_symmetry_2
Cd1 N5 2.315(7) .
Cd1 N4 2.349(9) .
Cd1 O3 2.376(7) .
Cd1 N2 2.390(8) .
Cd1 O1 2.402(7) .
Cd1 O4 2.457(8) .
Cd1 O2 2.472(7) .
Cd2 N3 2.278(7) .
Cd2 N1 2.285(8) .
Cd2 O10 2.371(7) .
Cd2 O6 2.388(8) .
Cd2 O3 2.448(8) .
Cd2 O1 2.479(7) .
Cd2 O5 2.547(9) .
S1 O8 1.396(14) .
S1 O7 1.425(8) .
S1 O9 1.435(12) .
S1 C38 1.785(10) .
O3 C33 1.260(12) .
N3 C17 1.311(13) .
N3 C13 1.335(13) .
O2 C31 1.250(11) .
N1 C1 1.316(14) .
N1 C5 1.316(14) .
O1 C31 1.238(12) .
O10 H10A 0.88(8) .
O10 H10B 0.88(9) .
C36 C37 1.377(13) .
C36 C41 1.381(15) .
C36 C35 1.516(14) .
O5 C35 1.249(13) .
C38 C39 1.366(14) .
C38 C37 1.375(13) .
N4 C24 1.269(16) .
N4 C22 1.314(17) .
N2 C12 1.321(16) .
N2 C10 1.329(17) .
O6 C35 1.235(13) .
C31 C32 1.494(15) .
N5 C29 1.320(13) .
N5 C25 1.320(13) .
C26 C27 1.365(14) .
C26 C25 1.382(14) .
C26 H26 0.9300 .
C37 H37 0.9300 .
C29 C28 1.370(14) .
C29 H29 0.9300 .
C1 C2 1.365(16) .
C1 H1 0.9300 .
C4 C3 1.365(17) .
C4 C5 1.407(15) .
C4 H4 0.9300 .
C13 C14 1.359(14) .
C13 H13 0.9300 .
C12 C11 1.407(15) .
C12 H12 0.9300 .
C28 C27 1.386(14) .
C28 H28 0.9300 .
C17 C16 1.410(16) .
C17 H17 0.9300 .
C25 H25 0.9300 .
C15 C14 1.340(15) .
C15 C16 1.366(17) .
C15 C18 1.567(15) .
C27 C30 1.473(13) .
C20 C21 1.320(17) .
C20 C23 1.328(18) .
C20 C19 1.530(15) .
C39 C40 1.383(15) .
C39 H39 0.9300 .
C41 C40 1.376(16) .
C41 H41 0.9300 .
C14 H14 0.9300 .
C3 C2 1.309(18) .
C3 C6 1.535(15) .
C8 C9 1.35(2) .
C8 C11 1.385(18) .
C8 C7 1.511(15) .
C21 C22 1.367(16) .
C21 H21 0.9300 .
C18 C19 1.517(16) 3_666
C18 C19 1.621(9) .
C18 H18 0.9800 .
C5 H5 0.9300 .
C16 H16 0.9300 .
C11 H11 0.9300 .
C30 C30 1.30(2) 3_667
C30 H30 0.9300 .
C32 H32A 0.9600 .
C32 H32B 0.9600 .
C32 H32C 0.9600 .
C10 C9 1.376(16) .
C10 H10 0.9300 .
C24 C23 1.420(17) .
C24 H24 0.9300 .
C2 H2 0.9300 .
C22 H22 0.9300 .
C23 H23 0.9300 .
C40 H40 0.9300 .
C9 H9 0.9300 .
O4 C33 1.249(13) .
C33 C34 1.500(16) .
C34 H34A 0.9600 .
C34 H34B 0.9600 .
C34 H34C 0.9600 .
C7 C6 1.507(17) 3_757
C7 C6 1.614(18) .
C7 H7 0.9800 .
C6 C7 1.507(17) 3_757
C6 H6 0.9800 .
C19 C18 1.517(16) 3_666
C19 H19 0.9800 .

loop_
_geom_torsion_atom_site_label_1
_geom_torsion_atom_site_label_2
_geom_torsion_atom_site_label_3
_geom_torsion_atom_site_label_4
_geom_torsion
_geom_torsion_site_symmetry_1
_geom_torsion_site_symmetry_4
N4 Cd1 Cd2 N3 -3.0(3) . .
O3 Cd1 Cd2 N3 95.4(4) . .
N2 Cd1 Cd2 N3 -179.2(3) . .
O1 Cd1 Cd2 N3 -90.9(4) . .
O4 Cd1 Cd2 N3 87.5(3) . .
O2 Cd1 Cd2 N3 -89.2(3) . .
Cd2 Cd1 Cd2 N3 178.4(2) 3_757 .
N4 Cd1 Cd2 N1 174.6(3) . .
O3 Cd1 Cd2 N1 -87.0(4) . .
N2 Cd1 Cd2 N1 -1.6(4) . .
O1 Cd1 Cd2 N1 86.7(4) . .
O4 Cd1 Cd2 N1 -94.9(3) . .
O2 Cd1 Cd2 N1 88.4(3) . .
Cd2 Cd1 Cd2 N1 -4.0(2) 3_757 .
N4 Cd1 Cd2 O10 85.3(4) . .
O3 Cd1 Cd2 O10 -176.3(4) . .
N2 Cd1 Cd2 O10 -90.9(4) . .
O1 Cd1 Cd2 O10 -2.5(4) . .
O4 Cd1 Cd2 O10 175.8(4) . .
O2 Cd1 Cd2 O10 -0.9(3) . .
Cd2 Cd1 Cd2 O10 -93.3(3) 3_757 .
N4 Cd1 Cd2 O6 -93.7(3) . .
O3 Cd1 Cd2 O6 4.7(4) . .
N2 Cd1 Cd2 O6 90.1(4) . .
O1 Cd1 Cd2 O6 178.4(4) . .
O4 Cd1 Cd2 O6 -3.2(3) . .
O2 Cd1 Cd2 O6 -179.9(3) . .
Cd2 Cd1 Cd2 O6 87.7(2) 3_757 .
N4 Cd1 Cd2 O3 -98.4(4) . .
N2 Cd1 Cd2 O3 85.4(4) . .
O1 Cd1 Cd2 O3 173.7(4) . .
O4 Cd1 Cd2 O3 -7.9(4) . .
O2 Cd1 Cd2 O3 175.4(3) . .
Cd2 Cd1 Cd2 O3 83.0(3) 3_757 .
N4 Cd1 Cd2 O1 87.9(4) . .
O3 Cd1 Cd2 O1 -173.7(4) . .
N2 Cd1 Cd2 O1 -88.3(4) . .
O4 Cd1 Cd2 O1 178.4(4) . .
O2 Cd1 Cd2 O1 1.7(3) . .
Cd2 Cd1 Cd2 O1 -90.7(3) 3_757 .
N4 Cd1 Cd2 O5 -35.2(7) . .
O3 Cd1 Cd2 O5 63.2(7) . .
N2 Cd1 Cd2 O5 148.6(7) . .
O1 Cd1 Cd2 O5 -123.1(7) . .
O4 Cd1 Cd2 O5 55.3(6) . .
O2 Cd1 Cd2 O5 -121.4(6) . .
Cd2 Cd1 Cd2 O5 146.2(6) 3_757 .
N5 Cd1 O3 C33 19.5(8) . .
N4 Cd1 O3 C33 -83.6(7) . .
N2 Cd1 O3 C33 93.0(7) . .
O1 Cd1 O3 C33 -175.3(7) . .
O4 Cd1 O3 C33 -1.3(6) . .
O2 Cd1 O3 C33 -177.0(6) . .
Cd2 Cd1 O3 C33 -171.4(8) . .
Cd2 Cd1 O3 C33 92.4(6) 3_757 .
N5 Cd1 O3 Cd2 -169.1(3) . .
N4 Cd1 O3 Cd2 87.7(3) . .
N2 Cd1 O3 Cd2 -95.6(4) . .
O1 Cd1 O3 Cd2 -3.9(3) . .
O4 Cd1 O3 Cd2 170.1(5) . .
O2 Cd1 O3 Cd2 -5.6(4) . .
Cd2 Cd1 O3 Cd2 -96.2(2) 3_757 .
N3 Cd2 O3 C33 78.9(16) . .
N1 Cd2 O3 C33 -107.8(16) . .
O10 Cd2 O3 C33 167.6(15) . .
O6 Cd2 O3 C33 -15.2(16) . .
O1 Cd2 O3 C33 164.5(16) . .
O5 Cd2 O3 C33 5.8(17) . .
Cd1 Cd2 O3 C33 160.7(17) . .
N3 Cd2 O3 Cd1 -81.7(3) . .
N1 Cd2 O3 Cd1 91.5(3) . .
O10 Cd2 O3 Cd1 7.0(8) . .
O6 Cd2 O3 Cd1 -175.8(3) . .
O1 Cd2 O3 Cd1 3.9(3) . .
O5 Cd2 O3 Cd1 -154.8(3) . .
O10 Cd2 N3 C17 158.9(9) . .
O6 Cd2 N3 C17 34.7(10) . .
O3 Cd2 N3 C17 -49.8(9) . .
O1 Cd2 N3 C17 -119.2(9) . .
O5 Cd2 N3 C17 85.3(9) . .
Cd1 Cd2 N3 C17 -83.9(9) . .
O10 Cd2 N3 C13 -25.3(8) . .
O6 Cd2 N3 C13 -149.5(8) . .
O3 Cd2 N3 C13 126.1(8) . .
O1 Cd2 N3 C13 56.7(8) . .
O5 Cd2 N3 C13 -98.8(9) . .
Cd1 Cd2 N3 C13 92.0(8) . .
N5 Cd1 O2 C31 174.1(6) . .
N4 Cd1 O2 C31 -97.2(6) . .
O3 Cd1 O2 C31 4.0(7) . .
N2 Cd1 O2 C31 94.0(6) . .
O1 Cd1 O2 C31 2.1(6) . .
Cd2 Cd1 O2 C31 0.8(6) . .
Cd2 Cd1 O2 C31 91.6(6) 3_757 .
O10 Cd2 N1 C1 31.5(10) . .
O6 Cd2 N1 C1 155.5(10) . .
O3 Cd2 N1 C1 -120.0(10) . .
O1 Cd2 N1 C1 -50.6(10) . .
O5 Cd2 N1 C1 104.8(10) . .
Cd1 Cd2 N1 C1 -85.7(10) . .
O10 Cd2 N1 C5 -157.6(8) . .
O6 Cd2 N1 C5 -33.6(8) . .
O3 Cd2 N1 C5 50.9(8) . .
O1 Cd2 N1 C5 120.3(8) . .
O5 Cd2 N1 C5 -84.4(8) . .
Cd1 Cd2 N1 C5 85.1(8) . .
N5 Cd1 O1 C31 -15.5(8) . .
N4 Cd1 O1 C31 79.4(6) . .
O3 Cd1 O1 C31 179.6(7) . .
N2 Cd1 O1 C31 -91.0(6) . .
O4 Cd1 O1 C31 173.8(6) . .
O2 Cd1 O1 C31 -2.1(6) . .
Cd2 Cd1 O1 C31 175.8(8) . .
Cd2 Cd1 O1 C31 -94.3(6) 3_757 .
N5 Cd1 O1 Cd2 168.7(3) . .
N4 Cd1 O1 Cd2 -96.4(4) . .
O3 Cd1 O1 Cd2 3.8(3) . .
N2 Cd1 O1 Cd2 93.2(3) . .
O4 Cd1 O1 Cd2 -2.0(5) . .
O2 Cd1 O1 Cd2 -177.9(4) . .
Cd2 Cd1 O1 Cd2 89.9(2) 3_757 .
N3 Cd2 O1 C31 -84.4(17) . .
N1 Cd2 O1 C31 98.6(17) . .
O10 Cd2 O1 C31 7.9(17) . .
O6 Cd2 O1 C31 -172.9(15) . .
O3 Cd2 O1 C31 -173.6(17) . .
O5 Cd2 O1 C31 -26.7(19) . .
Cd1 Cd2 O1 C31 -169.8(19) . .
N3 Cd2 O1 Cd1 85.3(3) . .
N1 Cd2 O1 Cd1 -91.7(3) . .
O10 Cd2 O1 Cd1 177.7(4) . .
O6 Cd2 O1 Cd1 -3.1(8) . .
O3 Cd2 O1 Cd1 -3.8(3) . .
O5 Cd2 O1 Cd1 143.1(4) . .
N3 Cd2 O5 C35 -100.4(6) . .
N1 Cd2 O5 C35 80.3(6) . .
O10 Cd2 O5 C35 164.8(7) . .
O6 Cd2 O5 C35 2.7(6) . .
O3 Cd2 O5 C35 -24.1(7) . .
O1 Cd2 O5 C35 -159.3(6) . .
Cd1 Cd2 O5 C35 -67.9(9) . .
O8 S1 C38 C39 160.5(11) . .
O7 S1 C38 C39 38.2(11) . .
O9 S1 C38 C39 -81.8(11) . .
O8 S1 C38 C37 -23.2(12) . .
O7 S1 C38 C37 -145.5(9) . .
O9 S1 C38 C37 94.5(11) . .
N5 Cd1 N4 C24 -91.2(12) . .
O3 Cd1 N4 C24 52.6(12) . .
N2 Cd1 N4 C24 -111(2) . .
O1 Cd1 N4 C24 125.0(12) . .
O4 Cd1 N4 C24 -0.1(12) . .
O2 Cd1 N4 C24 176.8(12) . .
Cd2 Cd1 N4 C24 88.5(12) . .
N5 Cd1 N4 C22 103.6(11) . .
O3 Cd1 N4 C22 -112.6(11) . .
N2 Cd1 N4 C22 84(2) . .
O1 Cd1 N4 C22 -40.1(11) . .
O4 Cd1 N4 C22 -165.3(11) . .
O2 Cd1 N4 C22 11.7(11) . .
Cd2 Cd1 N4 C22 -76.7(11) . .
N5 Cd1 N2 C12 97.2(9) . .
N4 Cd1 N2 C12 116.8(18) . .
O3 Cd1 N2 C12 -46.7(9) . .
O1 Cd1 N2 C12 -118.5(9) . .
O4 Cd1 N2 C12 6.6(9) . .
O2 Cd1 N2 C12 -170.9(9) . .
Cd2 Cd1 N2 C12 -82.0(9) . .
Cd2 Cd1 N2 C12 -36(4) 3_757 .
N5 Cd1 N2 C10 -95.8(10) . .
N4 Cd1 N2 C10 -76(2) . .
O3 Cd1 N2 C10 120.3(10) . .
O1 Cd1 N2 C10 48.5(10) . .
O4 Cd1 N2 C10 173.6(10) . .
O2 Cd1 N2 C10 -4.0(10) . .
Cd2 Cd1 N2 C10 84.9(10) . .
Cd2 Cd1 N2 C10 131(5) 3_757 .
N3 Cd2 O6 C35 71.1(7) . .
N1 Cd2 O6 C35 -115.3(6) . .
O10 Cd2 O6 C35 -23.5(8) . .
O3 Cd2 O6 C35 158.1(6) . .
O1 Cd2 O6 C35 157.5(6) . .
O5 Cd2 O6 C35 -2.7(6) . .
Cd1 Cd2 O6 C35 155.4(5) . .
Cd1 O1 C31 O2 3.8(10) . .
Cd2 O1 C31 O2 174.0(11) . .
Cd1 O1 C31 C32 -174.8(11) . .
Cd2 O1 C31 C32 -5(2) . .
Cd1 O2 C31 O1 -3.7(10) . .
Cd1 O2 C31 C32 174.9(11) . .
N4 Cd1 N5 C29 -90.2(8) . .
O3 Cd1 N5 C29 162.6(7) . .
N2 Cd1 N5 C29 85.9(8) . .
O1 Cd1 N5 C29 6.7(10) . .
O4 Cd1 N5 C29 179.1(8) . .
O2 Cd1 N5 C29 -3.9(8) . .
Cd2 Cd1 N5 C29 88.3(7) 3_757 .
N4 Cd1 N5 C25 103.3(8) . .
O3 Cd1 N5 C25 -4.0(10) . .
N2 Cd1 N5 C25 -80.6(8) . .
O1 Cd1 N5 C25 -159.8(7) . .
O4 Cd1 N5 C25 12.6(8) . .
O2 Cd1 N5 C25 -170.4(8) . .
Cd2 Cd1 N5 C25 -78.2(8) 3_757 .
C39 C38 C37 C36 -0.5(15) . .
S1 C38 C37 C36 -176.7(7) . .
C41 C36 C37 C38 1.4(14) . .
C35 C36 C37 C38 -178.4(9) . .
C25 N5 C29 C28 -0.5(16) . .
Cd1 N5 C29 C28 -167.9(9) . .
Cd2 O6 C35 O5 5.2(11) . .
Cd2 O6 C35 C36 -173.4(7) . .
Cd2 O5 C35 O6 -4.9(10) . .
Cd2 O5 C35 C36 173.8(7) . .
C37 C36 C35 O6 -6.1(14) . .
C41 C36 C35 O6 174.1(10) . .
C37 C36 C35 O5 175.2(9) . .
C41 C36 C35 O5 -4.7(14) . .
C5 N1 C1 C2 -5(2) . .
Cd2 N1 C1 C2 166.1(13) . .
C17 N3 C13 C14 2.6(18) . .
Cd2 N3 C13 C14 -173.5(10) . .
C10 N2 C12 C11 -3.6(18) . .
Cd1 N2 C12 C11 163.4(9) . .
N5 C29 C28 C27 0.8(18) . .
C13 N3 C17 C16 -2.6(19) . .
Cd2 N3 C17 C16 173.5(11) . .
C29 N5 C25 C26 0.5(16) . .
Cd1 N5 C25 C26 167.1(8) . .
C27 C26 C25 N5 -0.9(17) . .
C25 C26 C27 C28 1.1(16) . .
C25 C26 C27 C30 179.2(10) . .
C29 C28 C27 C26 -1.1(16) . .
C29 C28 C27 C30 -179.2(10) . .
C37 C38 C39 C40 -0.6(17) . .
S1 C38 C39 C40 175.7(9) . .
C37 C36 C41 C40 -1.2(17) . .
C35 C36 C41 C40 178.6(10) . .
C16 C15 C14 C13 -2(2) . .
C18 C15 C14 C13 163.8(12) . .
N3 C13 C14 C15 0(2) . .
C5 C4 C3 C2 -4.7(19) . .
C5 C4 C3 C6 165.8(11) . .
C23 C20 C21 C22 6(2) . .
C19 C20 C21 C22 -160.1(14) . .
C14 C15 C18 C19 167.3(13) . 3_666
C16 C15 C18 C19 -27(2) . 3_666
C14 C15 C18 C19 -85.5(15) . .
C16 C15 C18 C19 79.8(17) . .
C1 N1 C5 C4 3.3(17) . .
Cd2 N1 C5 C4 -168.2(9) . .
C3 C4 C5 N1 1.6(18) . .
C14 C15 C16 C17 2(2) . .
C18 C15 C16 C17 -163.1(13) . .
N3 C17 C16 C15 0(2) . .
C9 C8 C11 C12 5.4(19) . .
C7 C8 C11 C12 -162.2(11) . .
N2 C12 C11 C8 0.0(18) . .
C26 C27 C30 C30 -171.1(14) . 3_667
C28 C27 C30 C30 7(2) . 3_667
C12 N2 C10 C9 2(2) . .
Cd1 N2 C10 C9 -165.6(13) . .
C22 N4 C24 C23 7(3) . .
Cd1 N4 C24 C23 -159.5(14) . .
C4 C3 C2 C1 3(2) . .
C6 C3 C2 C1 -167.8(14) . .
N1 C1 C2 C3 2(3) . .
C24 N4 C22 C21 -6(2) . .
Cd1 N4 C22 C21 160.1(13) . .
C20 C21 C22 N4 0(3) . .
C21 C20 C23 C24 -5(2) . .
C19 C20 C23 C24 159.6(15) . .
N4 C24 C23 C20 -2(3) . .
C36 C41 C40 C39 0.1(19) . .
C38 C39 C40 C41 0.8(19) . .
C11 C8 C9 C10 -7(2) . .
C7 C8 C9 C10 160.9(15) . .
N2 C10 C9 C8 4(3) . .
N5 Cd1 O4 C33 -166.4(7) . .
N4 Cd1 O4 C33 104.8(7) . .
O3 Cd1 O4 C33 1.3(6) . .
N2 Cd1 O4 C33 -86.1(7) . .
O1 Cd1 O4 C33 8.1(8) . .
Cd2 Cd1 O4 C33 7.0(7) . .
Cd2 Cd1 O4 C33 -83.9(7) 3_757 .
Cd1 O4 C33 O3 -2.2(11) . .
Cd1 O4 C33 C34 174.6(12) . .
Cd1 O3 C33 O4 2.3(11) . .
Cd2 O3 C33 O4 -159.6(11) . .
Cd1 O3 C33 C34 -174.5(11) . .
Cd2 O3 C33 C34 24(2) . .
C9 C8 C7 C6 168.2(13) . 3_757
C11 C8 C7 C6 -24.4(18) . 3_757
C9 C8 C7 C6 -85.5(15) . .
C11 C8 C7 C6 81.9(16) . .
C2 C3 C6 C7 -167.6(14) . 3_757
C4 C3 C6 C7 22.2(19) . 3_757
C2 C3 C6 C7 87.6(16) . .
C4 C3 C6 C7 -82.6(15) . .
C6 C7 C6 C7 0.000(2) 3_757 3_757
C8 C7 C6 C7 -123.7(14) . 3_757
C6 C7 C6 C3 123.3(13) 3_757 .
C8 C7 C6 C3 -0.3(17) . .
C21 C20 C19 C18 -174.4(13) . 3_666
C23 C20 C19 C18 21(2) . 3_666
C21 C20 C19 C18 82.2(15) . .
C23 C20 C19 C18 -82.2(17) . .
C19 C18 C19 C18 0.000(1) 3_666 3_666
C15 C18 C19 C18 -122.6(13) . 3_666
C19 C18 C19 C20 120.8(13) 3_666 .
C15 C18 C19 C20 -1.8(17) . .
